data_7223356
loop_
_publ_author_name
'Hidalgo, Paulina I.'
'Leal, Sergio'
'Jim\'enez, Claudio A.'
'V\"ohringer-Martinez, Esteban'
'Herrera, B\'arbara'
'Pas\'an, Jorge'
'Ruiz-P\'erez, Catalina'
'Bruce, Duncan W.'

_publ_section_title
;
 Extending the halogen-bonded supramolecular synthon concept to
 1,3,4-oxadiazole derivatives
;
_journal_issue 1
_journal_name_full CrystEngComm
_journal_page_first 42
_journal_paper_doi 10.1039/C5CE02154E
_journal_volume 18
_journal_year 2016
_chemical_formula_sum 'C27 H25 F3 I3 N3 O2'
_chemical_formula_weight 861.20
_chemical_name_systematic
;
 ?
;
_space_group_crystal_system triclinic
_space_group_IT_number 2
_space_group_name_Hall '-P 1'
_space_group_name_H-M_alt 'P -1'
_symmetry_space_group_name_Hall '-P 1'
_symmetry_space_group_name_H-M 'P -1'
_atom_sites_solution_hydrogens geom
_audit_creation_method SHELXL-97
_audit_update_record
;
2015-07-01 deposited with the CCDC.
2015-11-13 downloaded from the CCDC.
;
_cell_angle_alpha 99.118(2)
_cell_angle_beta 92.177(2)
_cell_angle_gamma 92.289(2)
_cell_formula_units_Z 2
_cell_length_a 9.5563(3)
_cell_length_b 11.4823(3)
_cell_length_c 14.1520(4)
_cell_measurement_reflns_used 7649
_cell_measurement_temperature 293(2)
_cell_measurement_theta_max 73.7680
_cell_measurement_theta_min 3.0970
_cell_volume 1530.48(8)
_computing_cell_refinement
;
CrysAlisPro, Agilent Technologies,
Version 1.171.36.28 (release 01-02-2013 CrysAlis171 .NET)
(compiled Feb  1 2013,16:14:44)
;
_computing_data_collection
;
CrysAlisPro, Agilent Technologies,
Version 1.171.36.28 (release 01-02-2013 CrysAlis171 .NET)
(compiled Feb  1 2013,16:14:44)
;
_computing_data_reduction
;
CrysAlisPro, Agilent Technologies,
Version 1.171.36.28 (release 01-02-2013 CrysAlis171 .NET)
(compiled Feb  1 2013,16:14:44)
;
_computing_structure_refinement 'SHELXL-2013 (Sheldrick, 2013)'
_computing_structure_solution 'SIR-92 (Altomare, 1994)'
_diffrn_ambient_temperature 293(2)
_diffrn_detector_area_resol_mean 5.2977
_diffrn_measured_fraction_theta_full 0.997
_diffrn_measured_fraction_theta_max 0.969
_diffrn_measurement_device_type 'SuperNova, Dual, Cu at zero, Atlas'
_diffrn_radiation_monochromator mirror
_diffrn_radiation_source 'SuperNova (Cu) X-ray Source'
_diffrn_radiation_type CuK\a
_diffrn_radiation_wavelength 1.54184
_diffrn_reflns_av_R_equivalents 0.0498
_diffrn_reflns_av_unetI/netI 0.0490
_diffrn_reflns_laue_measured_fraction_full 0.997
_diffrn_reflns_laue_measured_fraction_max 0.969
_diffrn_reflns_limit_h_max 8
_diffrn_reflns_limit_h_min -11
_diffrn_reflns_limit_k_max 13
_diffrn_reflns_limit_k_min -14
_diffrn_reflns_limit_l_max 17
_diffrn_reflns_limit_l_min -17
_diffrn_reflns_number 11481
_diffrn_reflns_point_group_measured_fraction_full 0.997
_diffrn_reflns_point_group_measured_fraction_max 0.969
_diffrn_reflns_theta_full 67.684
_diffrn_reflns_theta_max 73.922
_diffrn_reflns_theta_min 3.166
_exptl_absorpt_coefficient_mu 24.458
_exptl_absorpt_correction_T_max 0.188
_exptl_absorpt_correction_T_min 0.011
_exptl_absorpt_correction_type gaussian
_exptl_absorpt_process_details
;
CrysAlisPro, Agilent Technologies,
Version 1.171.36.28 (release 01-02-2013 CrysAlis171 .NET)
(compiled Feb  1 2013,16:14:44)
Numerical absorption correction based on gaussian integration over
            a multifaceted crystal model
;
_exptl_crystal_colour colourless
_exptl_crystal_density_diffrn 1.869
_exptl_crystal_description prism
_exptl_crystal_F_000 820
_exptl_crystal_size_max 0.5989
_exptl_crystal_size_mid 0.1824
_exptl_crystal_size_min 0.1593
_refine_diff_density_max 1.049
_refine_diff_density_min -0.765
_refine_diff_density_rms 0.136
_refine_ls_extinction_coef 0.00286(13)
_refine_ls_extinction_expression Fc^*^=kFc[1+0.001xFc^2^\l^3^/sin(2\q)]^-1/4^
_refine_ls_extinction_method SHELXL
_refine_ls_goodness_of_fit_ref 1.040
_refine_ls_hydrogen_treatment constr
_refine_ls_matrix_type full
_refine_ls_number_parameters 344
_refine_ls_number_reflns 6006
_refine_ls_number_restraints 0
_refine_ls_restrained_S_all 1.040
_refine_ls_R_factor_all 0.0374
_refine_ls_R_factor_gt 0.0347
_refine_ls_shift/su_max 0.001
_refine_ls_shift/su_mean 0.000
_refine_ls_structure_factor_coef Fsqd
_refine_ls_weighting_details 'w=1/[\s^2^(Fo^2^)+(0.0492P)^2^+0.2280P] where P=(Fo^2^+2Fc^2^)/3'
_refine_ls_weighting_scheme calc
_refine_ls_wR_factor_gt 0.0879
_refine_ls_wR_factor_ref 0.0913
_reflns_Friedel_coverage 0.000
_reflns_number_gt 5482
_reflns_number_total 6006
_reflns_threshold_expression 'I > 2\s(I)'
_cod_data_source_file c5ce02154e2.cif
_cod_data_source_block compound_3
_cod_depositor_comments 'Adding full bibliography for 7223353--7223358.cif.'
_cod_database_code 7223356
_shelx_space_group_comment
;
The symmetry employed for this shelxl refinement is uniquely defined
by the following loop, which should always be used as a source of
symmetry information in preference to the above space-group names.
They are only intended as comments.
;

loop_
_space_group_symop_operation_xyz
'x, y, z'
'-x, -y, -z'

loop_
_atom_site_label
_atom_site_type_symbol
_atom_site_fract_x
_atom_site_fract_y
_atom_site_fract_z
_atom_site_U_iso_or_equiv
_atom_site_adp_type
_atom_site_occupancy
_atom_site_site_symmetry_order
_atom_site_calc_flag
_atom_site_refinement_flags_posn
_atom_site_refinement_flags_adp
C1 C 0.1940(4) -0.2963(3) 0.2211(2) 0.0502(7) Uani 1 1 d . .
C2 C 0.2252(4) -0.4037(3) 0.2457(2) 0.0507(7) Uani 1 1 d . .
C3 C 0.1670(4) -0.4474(3) 0.3210(2) 0.0464(7) Uani 1 1 d . .
C4 C 0.0743(4) -0.3770(3) 0.3746(2) 0.0476(7) Uani 1 1 d . .
C5 C 0.0372(4) -0.2685(3) 0.3533(2) 0.0476(7) Uani 1 1 d . .
C6 C 0.0988(4) -0.2306(3) 0.2762(3) 0.0496(7) Uani 1 1 d . .
C7 C 0.6432(7) 0.0529(6) 0.0918(4) 0.0925(18) Uani 1 1 d . .
H7 H 0.7067 0.0050 0.0581 0.111 Uiso 1 1 calc R U
C8 C 0.5867(6) 0.0150(4) 0.1724(4) 0.0748(12) Uani 1 1 d . .
H8 H 0.6139 -0.0542 0.1927 0.090 Uiso 1 1 calc R U
C9 C 0.4889(4) 0.0846(3) 0.2204(3) 0.0512(7) Uani 1 1 d . .
C10 C 0.4548(5) 0.1879(4) 0.1862(3) 0.0691(11) Uani 1 1 d . .
H10 H 0.3890 0.2370 0.2160 0.083 Uiso 1 1 calc R U
C11 C 0.5206(6) 0.2154(5) 0.1076(4) 0.0779(13) Uani 1 1 d . .
H11 H 0.4982 0.2851 0.0860 0.093 Uiso 1 1 calc R U
C12 C 0.4202(4) 0.0538(3) 0.3039(3) 0.0494(7) Uani 1 1 d . .
C13 C 0.3666(4) -0.0479(3) 0.4114(2) 0.0471(7) Uani 1 1 d . .
C14 C 0.3669(4) -0.1447(3) 0.4651(2) 0.0475(7) Uani 1 1 d . .
C15 C 0.4503(4) -0.2418(3) 0.4414(3) 0.0549(8) Uani 1 1 d . .
H15 H 0.5091 -0.2443 0.3903 0.066 Uiso 1 1 calc R U
C16 C 0.4458(5) -0.3332(3) 0.4930(3) 0.0589(9) Uani 1 1 d . .
H16 H 0.5017 -0.3972 0.4767 0.071 Uiso 1 1 calc R U
C17 C 0.3583(4) -0.3309(3) 0.5698(3) 0.0539(8) Uani 1 1 d . .
C18 C 0.2743(4) -0.2355(4) 0.5934(3) 0.0575(8) Uani 1 1 d . .
H18 H 0.2147 -0.2335 0.6440 0.069 Uiso 1 1 calc R U
C19 C 0.2797(4) -0.1436(3) 0.5414(3) 0.0560(8) Uani 1 1 d . .
H19 H 0.2238 -0.0796 0.5577 0.067 Uiso 1 1 calc R U
C20 C 0.2731(5) -0.4260(4) 0.6961(3) 0.0633(9) Uani 1 1 d . .
H20A H 0.1757 -0.4284 0.6735 0.076 Uiso 1 1 calc R U
H20B H 0.2913 -0.3550 0.7428 0.076 Uiso 1 1 calc R U
C21 C 0.3008(6) -0.5336(4) 0.7418(4) 0.0715(11) Uani 1 1 d . .
H21A H 0.2777 -0.6043 0.6956 0.086 Uiso 1 1 calc R U
H21B H 0.3996 -0.5333 0.7602 0.086 Uiso 1 1 calc R U
C22 C 0.2155(6) -0.5355(4) 0.8284(4) 0.0737(12) Uani 1 1 d . .
H22A H 0.1179 -0.5271 0.8105 0.088 Uiso 1 1 calc R U
H22B H 0.2451 -0.4679 0.8762 0.088 Uiso 1 1 calc R U
C23 C 0.2270(6) -0.6477(5) 0.8736(4) 0.0814(14) Uani 1 1 d . .
H23A H 0.1957 -0.7155 0.8266 0.098 Uiso 1 1 calc R U
H23B H 0.3246 -0.6570 0.8912 0.098 Uiso 1 1 calc R U
C24 C 0.1409(7) -0.6452(5) 0.9617(4) 0.0832(14) Uani 1 1 d . .
H24A H 0.0460 -0.6253 0.9461 0.100 Uiso 1 1 calc R U
H24B H 0.1802 -0.5836 1.0117 0.100 Uiso 1 1 calc R U
C25 C 0.1358(7) -0.7622(5) 1.0000(5) 0.0871(16) Uani 1 1 d . .
H25A H 0.0936 -0.8233 0.9508 0.105 Uiso 1 1 calc R U
H25B H 0.2309 -0.7835 1.0137 0.105 Uiso 1 1 calc R U
C26 C 0.0537(9) -0.7581(7) 1.0898(5) 0.107(2) Uani 1 1 d . .
H26A H -0.0424 -0.7403 1.0753 0.128 Uiso 1 1 calc R U
H26B H 0.0934 -0.6947 1.1380 0.128 Uiso 1 1 calc R U
C27 C 0.0538(11) -0.8726(8) 1.1305(6) 0.133(3) Uani 1 1 d . .
H27A H 0.0000 -0.8649 1.1869 0.200 Uiso 1 1 calc R U
H27B H 0.1484 -0.8898 1.1467 0.200 Uiso 1 1 calc R U
H27C H 0.0130 -0.9357 1.0836 0.200 Uiso 1 1 calc R U
N1 N 0.6133(5) 0.1499(4) 0.0609(3) 0.0807(11) Uani 1 1 d . .
N2 N 0.3305(4) 0.1117(3) 0.3541(2) 0.0575(7) Uani 1 1 d . .
N3 N 0.2956(4) 0.0456(3) 0.4253(2) 0.0565(7) Uani 1 1 d . .
O1 O 0.4498(3) -0.0492(2) 0.33492(18) 0.0496(5) Uani 1 1 d . .
O2 O 0.3625(4) -0.4243(3) 0.6174(2) 0.0676(7) Uani 1 1 d . .
F1 F 0.3156(3) -0.4698(2) 0.19218(19) 0.0696(6) Uani 1 1 d . .
F2 F 0.0180(3) -0.4161(2) 0.44853(18) 0.0660(6) Uani 1 1 d . .
F3 F 0.0657(3) -0.1251(2) 0.2544(2) 0.0710(6) Uani 1 1 d . .
I1 I 0.28114(3) -0.23305(3) 0.10423(2) 0.06336(11) Uani 1 1 d . .
I2 I 0.21556(3) -0.61039(2) 0.35712(2) 0.06538(11) Uani 1 1 d . .
I3 I -0.10278(3) -0.16906(2) 0.43843(2) 0.05760(10) Uani 1 1 d . .

loop_
_atom_site_aniso_label
_atom_site_aniso_U_11
_atom_site_aniso_U_22
_atom_site_aniso_U_33
_atom_site_aniso_U_23
_atom_site_aniso_U_13
_atom_site_aniso_U_12
C1 0.0578(18) 0.0553(18) 0.0388(15) 0.0100(13) 0.0138(13) -0.0020(14)
C2 0.0512(17) 0.0592(19) 0.0420(15) 0.0047(14) 0.0134(13) 0.0100(14)
C3 0.0536(17) 0.0457(16) 0.0432(15) 0.0134(12) 0.0108(13) 0.0078(13)
C4 0.0588(18) 0.0436(15) 0.0436(15) 0.0124(13) 0.0176(14) 0.0064(13)
C5 0.0599(18) 0.0404(15) 0.0444(16) 0.0082(12) 0.0166(14) 0.0085(13)
C6 0.0631(19) 0.0424(15) 0.0452(16) 0.0108(13) 0.0118(14) 0.0036(14)
C7 0.112(4) 0.085(3) 0.088(4) 0.018(3) 0.063(3) 0.020(3)
C8 0.091(3) 0.066(2) 0.076(3) 0.023(2) 0.041(2) 0.019(2)
C9 0.0562(18) 0.0544(18) 0.0445(16) 0.0104(14) 0.0140(14) 0.0000(15)
C10 0.081(3) 0.070(2) 0.065(2) 0.026(2) 0.028(2) 0.018(2)
C11 0.091(3) 0.080(3) 0.071(3) 0.034(2) 0.018(2) 0.006(2)
C12 0.0582(18) 0.0466(16) 0.0455(17) 0.0105(13) 0.0132(14) 0.0041(14)
C13 0.0536(17) 0.0453(16) 0.0426(15) 0.0050(13) 0.0119(13) 0.0036(13)
C14 0.0539(17) 0.0429(16) 0.0475(16) 0.0108(13) 0.0068(13) 0.0048(13)
C15 0.0582(19) 0.0506(18) 0.057(2) 0.0086(15) 0.0129(15) 0.0104(15)
C16 0.070(2) 0.0449(17) 0.064(2) 0.0131(16) 0.0117(18) 0.0141(16)
C17 0.063(2) 0.0413(16) 0.060(2) 0.0160(14) 0.0019(16) 0.0056(14)
C18 0.064(2) 0.055(2) 0.058(2) 0.0185(16) 0.0138(16) 0.0090(16)
C19 0.068(2) 0.0450(17) 0.059(2) 0.0148(15) 0.0158(17) 0.0136(15)
C20 0.074(2) 0.055(2) 0.066(2) 0.0250(18) 0.0029(19) 0.0013(18)
C21 0.081(3) 0.060(2) 0.080(3) 0.034(2) 0.002(2) 0.001(2)
C22 0.091(3) 0.062(2) 0.072(3) 0.028(2) -0.003(2) -0.002(2)
C23 0.088(3) 0.074(3) 0.090(3) 0.041(3) -0.007(3) 0.000(2)
C24 0.106(4) 0.073(3) 0.075(3) 0.030(2) -0.006(3) -0.006(3)
C25 0.098(4) 0.082(3) 0.089(4) 0.039(3) -0.008(3) -0.008(3)
C26 0.143(6) 0.109(5) 0.073(3) 0.039(3) -0.006(4) -0.019(4)
C27 0.165(8) 0.135(7) 0.110(6) 0.068(5) -0.013(5) -0.042(6)
N1 0.094(3) 0.087(3) 0.066(2) 0.019(2) 0.036(2) 0.000(2)
N2 0.0732(19) 0.0516(16) 0.0556(17) 0.0237(13) 0.0259(14) 0.0171(14)
N3 0.0700(18) 0.0512(16) 0.0552(16) 0.0215(13) 0.0240(14) 0.0172(14)
O1 0.0564(13) 0.0450(11) 0.0502(12) 0.0118(9) 0.0138(10) 0.0087(10)
O2 0.0855(19) 0.0512(14) 0.0733(18) 0.0271(13) 0.0168(15) 0.0120(13)
F1 0.0753(15) 0.0756(15) 0.0632(13) 0.0150(11) 0.0321(11) 0.0271(12)
F2 0.0917(16) 0.0542(11) 0.0616(13) 0.0257(10) 0.0397(12) 0.0199(11)
F3 0.1013(18) 0.0507(11) 0.0691(14) 0.0270(11) 0.0269(13) 0.0138(12)
I1 0.07275(18) 0.07241(17) 0.04841(14) 0.01869(11) 0.01994(11) -0.00641(12)
I2 0.0877(2) 0.05446(15) 0.05999(16) 0.01887(11) 0.01741(12) 0.02492(12)
I3 0.07077(17) 0.04448(14) 0.06075(16) 0.01025(10) 0.02489(11) 0.01404(10)

loop_
_atom_type_symbol
_atom_type_description
_atom_type_scat_dispersion_real
_atom_type_scat_dispersion_imag
_atom_type_scat_source
C C 0.0181 0.0091 'International Tables Vol C Tables 4.2.6.8 and 6.1.1.4'
H H 0.0000 0.0000 'International Tables Vol C Tables 4.2.6.8 and 6.1.1.4'
N N 0.0311 0.0180 'International Tables Vol C Tables 4.2.6.8 and 6.1.1.4'
O O 0.0492 0.0322 'International Tables Vol C Tables 4.2.6.8 and 6.1.1.4'
F F 0.0727 0.0534 'International Tables Vol C Tables 4.2.6.8 and 6.1.1.4'
I I -0.3257 6.8362 'International Tables Vol C Tables 4.2.6.8 and 6.1.1.4'

loop_
_geom_angle_atom_site_label_1
_geom_angle_atom_site_label_2
_geom_angle_atom_site_label_3
_geom_angle
C2 C1 C6 117.1(3)
C2 C1 I1 122.5(3)
C6 C1 I1 120.4(3)
F1 C2 C3 118.7(3)
F1 C2 C1 118.0(3)
C3 C2 C1 123.2(3)
C2 C3 C4 117.1(3)
C2 C3 I2 122.6(3)
C4 C3 I2 120.2(2)
F2 C4 C5 118.8(3)
F2 C4 C3 118.5(3)
C5 C4 C3 122.6(3)
C6 C5 C4 117.0(3)
C6 C5 I3 123.2(3)
C4 C5 I3 119.7(2)
F3 C6 C5 118.3(3)
F3 C6 C1 118.9(3)
C5 C6 C1 122.8(3)
N1 C7 C8 124.8(5)
C9 C8 C7 117.3(5)
C8 C9 C10 117.9(4)
C8 C9 C12 122.7(4)
C10 C9 C12 119.4(4)
C11 C10 C9 118.5(4)
N1 C11 C10 124.3(5)
N2 C12 O1 112.7(3)
N2 C12 C9 128.1(3)
O1 C12 C9 119.2(3)
N3 C13 O1 111.8(3)
N3 C13 C14 128.4(3)
O1 C13 C14 119.8(3)
C19 C14 C15 118.5(3)
C19 C14 C13 119.3(3)
C15 C14 C13 122.1(3)
C16 C15 C14 120.5(4)
C15 C16 C17 120.5(4)
O2 C17 C18 124.2(4)
O2 C17 C16 116.3(3)
C18 C17 C16 119.5(4)
C19 C18 C17 119.7(4)
C18 C19 C14 121.3(4)
O2 C20 C21 109.1(4)
C22 C21 C20 111.1(4)
C21 C22 C23 114.4(5)
C24 C23 C22 112.6(5)
C23 C24 C25 113.3(5)
C26 C25 C24 113.1(6)
C25 C26 C27 113.2(8)
C7 N1 C11 117.1(4)
C12 N2 N3 106.4(3)
C13 N3 N2 106.7(3)
C12 O1 C13 102.3(3)
C17 O2 C20 118.0(3)

loop_
_geom_bond_atom_site_label_1
_geom_bond_atom_site_label_2
_geom_bond_distance
C1 C2 1.374(5)
C1 C6 1.389(5)
C1 I1 2.096(3)
C2 F1 1.348(4)
C2 C3 1.374(5)
C3 C4 1.389(5)
C3 I2 2.081(3)
C4 F2 1.325(4)
C4 C5 1.384(5)
C5 C6 1.379(5)
C5 I3 2.087(3)
C6 F3 1.343(4)
C7 N1 1.298(8)
C7 C8 1.402(7)
C8 C9 1.382(6)
C9 C10 1.396(6)
C9 C12 1.457(5)
C10 C11 1.371(7)
C11 N1 1.314(7)
C12 N2 1.275(5)
C12 O1 1.362(4)
C13 N3 1.285(5)
C13 O1 1.365(4)
C13 C14 1.443(5)
C14 C19 1.388(5)
C14 C15 1.401(5)
C15 C16 1.371(6)
C16 C17 1.393(6)
C17 O2 1.355(5)
C17 C18 1.390(6)
C18 C19 1.379(5)
C20 O2 1.432(6)
C20 C21 1.510(6)
C21 C22 1.500(8)
C22 C23 1.532(6)
C23 C24 1.518(9)
C24 C25 1.526(7)
C25 C26 1.515(10)
C26 C27 1.516(10)
N2 N3 1.396(4)
